data_4037238
loop_
_publ_author_name
'Reddy, Chennakesava'
'Bisht, Narendra'
'Parella, Ramarao'
'Babu, Srinivasarao Arulananda'

_publ_section_title
;
 4-Amino-2,1,3-benzothiadiazole as a Removable Bidentate Directing Group
 for the Pd(II)-Catalyzed Arylation/Oxygenation of
 sp<sup>2</sup>/sp<sup>3</sup> \b-C-H Bonds of Carboxamides.
;
_journal_issue 24
_journal_name_full 'The Journal of organic chemistry'
_journal_page_first 12143
_journal_page_last 12168
_journal_paper_doi 10.1021/acs.joc.6b01831
_journal_volume 81
_journal_year 2016
_chemical_formula_moiety 'C23 H17 Cl2 N3 O S'
_chemical_formula_sum 'C23 H17 Cl2 N3 O S'
_chemical_formula_weight 454.35
_space_group_crystal_system monoclinic
_space_group_IT_number 14
_space_group_name_Hall '-P 2ybc'
_space_group_name_H-M_alt 'P 1 21/c 1'
_atom_sites_solution_hydrogens geom
_audit_creation_date 2015-12-04
_audit_creation_method
;
Olex2 1.2
(compiled 2015.09.30 svn.r3233 for OlexSys, GUI svn.r5103)
;
_cell_angle_alpha 90
_cell_angle_beta 97.907(6)
_cell_angle_gamma 90
_cell_formula_units_Z 4
_cell_length_a 10.933(5)
_cell_length_b 19.878(8)
_cell_length_c 9.767(4)
_cell_measurement_reflns_used 5703
_cell_measurement_temperature 296.0
_cell_measurement_theta_max 21.924
_cell_measurement_theta_min 2.34
_cell_volume 2102.4(15)
_computing_cell_refinement 'SAINT v8.34A (Bruker, 2013)'
_computing_data_reduction 'SAINT v8.34A (Bruker, 2013)'
_computing_molecular_graphics 'Olex2 (Dolomanov et al., 2009)'
_computing_publication_material 'Olex2 (Dolomanov et al., 2009)'
_computing_structure_refinement 'XL (Sheldrick, 2008)'
_computing_structure_solution 'XS (Sheldrick, 2008)'
_diffrn_ambient_temperature 296.0
_diffrn_measured_fraction_theta_full 0.968
_diffrn_measured_fraction_theta_max 0.995
_diffrn_measurement_device_type 'Bruker APEX-II CCD'
_diffrn_measurement_method '\f and \w scans'
_diffrn_radiation_type MoK\a
_diffrn_radiation_wavelength 0.71073
_diffrn_reflns_av_R_equivalents 0.0571
_diffrn_reflns_av_unetI/netI 0.0355
_diffrn_reflns_Laue_measured_fraction_full 0.968
_diffrn_reflns_Laue_measured_fraction_max 0.995
_diffrn_reflns_limit_h_max 13
_diffrn_reflns_limit_h_min -13
_diffrn_reflns_limit_k_max 23
_diffrn_reflns_limit_k_min -23
_diffrn_reflns_limit_l_max 11
_diffrn_reflns_limit_l_min -11
_diffrn_reflns_number 29467
_diffrn_reflns_point_group_measured_fraction_full 0.968
_diffrn_reflns_point_group_measured_fraction_max 0.995
_diffrn_reflns_theta_full 25.242
_diffrn_reflns_theta_max 25.025
_diffrn_reflns_theta_min 1.880
_diffrn_standards_number 0
_exptl_absorpt_coefficient_mu 0.429
_exptl_absorpt_correction_T_max 0.7455
_exptl_absorpt_correction_T_min 0.6628
_exptl_absorpt_correction_type multi-scan
_exptl_absorpt_process_details
;
SADABS-2012/1 (Bruker,2012) was used for absorption correction.
wR2(int) was 0.0811 before and 0.0657 after correction.
The Ratio of minimum to maximum transmission is 0.8891.
The \l/2 correction factor is 0.0015.
;
_exptl_crystal_colour 'clear light colourless'
_exptl_crystal_colour_lustre clear
_exptl_crystal_colour_modifier light
_exptl_crystal_colour_primary colourless
_exptl_crystal_density_diffrn 1.435
_exptl_crystal_description block
_exptl_crystal_F_000 936
_exptl_crystal_size_max 0.3
_exptl_crystal_size_mid 0.2
_exptl_crystal_size_min 0.2
_refine_diff_density_max 0.733
_refine_diff_density_min -0.345
_refine_diff_density_rms 0.101
_refine_ls_extinction_method none
_refine_ls_goodness_of_fit_ref 1.098
_refine_ls_hydrogen_treatment constr
_refine_ls_matrix_type full
_refine_ls_number_parameters 272
_refine_ls_number_reflns 3687
_refine_ls_number_restraints 0
_refine_ls_restrained_S_all 1.098
_refine_ls_R_factor_all 0.1083
_refine_ls_R_factor_gt 0.0871
_refine_ls_shift/su_max 0.000
_refine_ls_shift/su_mean 0.000
_refine_ls_structure_factor_coef Fsqd
_refine_ls_weighting_details 'w=1/[\s^2^(Fo^2^)+(0.1796P)^2^+2.0565P] where P=(Fo^2^+2Fc^2^)/3'
_refine_ls_weighting_scheme calc
_refine_ls_wR_factor_gt 0.2740
_refine_ls_wR_factor_ref 0.2950
_reflns_Friedel_coverage 0.000
_reflns_number_gt 2689
_reflns_number_total 3687
_reflns_threshold_expression 'I > 2\s(I)'
_cod_data_source_file jo6b01831_si_002.cif
_cod_data_source_block cr_1369a2
_cod_original_cell_volume 2102.6(15)
_cod_database_code 4037238
_shelxl_version_number 2013-4
_shelx_space_group_comment
;
The symmetry employed for this shelxl refinement is uniquely defined
by the following loop, which should always be used as a source of
symmetry information in preference to the above space-group names.
They are only intended as comments.
;
_olex2_refinement_description
;
1. Twinned data refinement
 Scales: 0(10) 1(10)
2. Fixed Uiso
 At 1.2 times of:
  All C(H) groups, All C(H,H) groups, All N(H) groups
3.a Ternary CH refined with riding coordinates:
 C5(H5), C3(H3), C2(H2)
3.b Secondary CH2 refined with riding coordinates:
 C4(H4A,H4B)
3.c Aromatic/amide H refined with riding coordinates:
 N1(H1), C17(H17), C7(H7), C11(H11), C8(H8), C13(H13), C23(H23), C10(H10),
 C16(H16), C22(H22), C14(H14), C21(H21)
;
_olex2_submission_special_instructions 'No special instructions were received'

loop_
_space_group_symop_operation_xyz
'x, y, z'
'-x, y+1/2, -z+1/2'
'-x, -y, -z'
'x, -y-1/2, z-1/2'

loop_
_atom_site_label
_atom_site_type_symbol
_atom_site_fract_x
_atom_site_fract_y
_atom_site_fract_z
_atom_site_U_iso_or_equiv
_atom_site_adp_type
_atom_site_occupancy
_atom_site_site_symmetry_order
_atom_site_calc_flag
_atom_site_refinement_flags_posn
S1 S 0.26652(14) 0.21359(10) 0.35644(19) 0.0825(6) Uani 1 1 d .
Cl1 Cl -0.5678(2) -0.00053(8) -0.3060(2) 0.1022(7) Uani 1 1 d .
Cl2 Cl 0.2117(2) 0.50855(11) -0.1906(3) 0.1159(9) Uani 1 1 d .
O1 O -0.1301(3) 0.22329(17) -0.1941(3) 0.0479(8) Uani 1 1 d .
N1 N -0.0529(3) 0.21857(19) 0.0327(4) 0.0442(9) Uani 1 1 d .
H1 H -0.0673 0.2300 0.1139 0.053 Uiso 1 1 calc R
C6 C -0.4087(4) 0.2020(2) -0.1722(4) 0.0406(10) Uani 1 1 d .
N2 N 0.1393(4) 0.2244(2) 0.2542(4) 0.0595(11) Uani 1 1 d .
C5 C -0.2424(4) 0.3538(2) -0.0988(4) 0.0429(10) Uani 1 1 d .
H5 H -0.2858 0.3839 -0.0423 0.051 Uiso 1 1 calc R
C4 C -0.3372(4) 0.3273(2) -0.2180(5) 0.0459(11) Uani 1 1 d .
H4A H -0.4056 0.3578 -0.2452 0.055 Uiso 1 1 calc R
H4B H -0.3010 0.3118 -0.2976 0.055 Uiso 1 1 calc R
C3 C -0.3667(4) 0.2708(2) -0.1203(4) 0.0404(10) Uani 1 1 d .
H3 H -0.4294 0.2881 -0.0669 0.049 Uiso 1 1 calc R
C17 C -0.0251(5) 0.3932(3) -0.0237(6) 0.0607(13) Uani 1 1 d .
H17 H -0.0276 0.3715 0.0602 0.073 Uiso 1 1 calc R
C1 C -0.1373(4) 0.2387(2) -0.0744(4) 0.0374(9) Uani 1 1 d .
C12 C -0.1261(4) 0.3886(2) -0.1263(5) 0.0469(11) Uani 1 1 d .
C7 C -0.3762(5) 0.1451(2) -0.0962(5) 0.0521(12) Uani 1 1 d .
H7 H -0.3204 0.1486 -0.0156 0.063 Uiso 1 1 calc R
C18 C 0.0553(4) 0.1812(2) 0.0267(5) 0.0466(11) Uani 1 1 d .
C2 C -0.2388(4) 0.2822(2) -0.0319(4) 0.0393(10) Uani 1 1 d .
H2 H -0.2417 0.2826 0.0680 0.047 Uiso 1 1 calc R
C11 C -0.4877(5) 0.1949(3) -0.2939(5) 0.0530(12) Uani 1 1 d .
H11 H -0.5096 0.2326 -0.3483 0.064 Uiso 1 1 calc R
C19 C 0.1485(4) 0.1868(2) 0.1433(5) 0.0480(11) Uani 1 1 d .
C9 C -0.5045(5) 0.0775(2) -0.2562(6) 0.0578(13) Uani 1 1 d .
C8 C -0.4244(5) 0.0826(2) -0.1362(6) 0.0592(13) Uani 1 1 d .
H8 H -0.4026 0.0448 -0.0824 0.071 Uiso 1 1 calc R
C13 C -0.1182(5) 0.4200(3) -0.2500(6) 0.0593(13) Uani 1 1 d .
H13 H -0.1838 0.4168 -0.3212 0.071 Uiso 1 1 calc R
N3 N 0.3365(4) 0.1631(3) 0.2690(6) 0.0791(15) Uani 1 1 d .
C20 C 0.2629(5) 0.1513(3) 0.1491(6) 0.0604(14) Uani 1 1 d .
C15 C 0.0838(6) 0.4605(3) -0.1667(7) 0.0702(17) Uani 1 1 d .
C23 C 0.0802(5) 0.1410(3) -0.0788(6) 0.0628(14) Uani 1 1 d .
H23 H 0.0213 0.1358 -0.1564 0.075 Uiso 1 1 calc R
C10 C -0.5349(5) 0.1324(3) -0.3364(6) 0.0659(15) Uani 1 1 d .
H10 H -0.5871 0.1281 -0.4196 0.079 Uiso 1 1 calc R
C16 C 0.0792(5) 0.4294(3) -0.0432(8) 0.0742(17) Uani 1 1 d .
H16 H 0.1455 0.4325 0.0272 0.089 Uiso 1 1 calc R
C22 C 0.1954(6) 0.1067(3) -0.0718(7) 0.0785(18) Uani 1 1 d .
H22 H 0.2098 0.0803 -0.1465 0.094 Uiso 1 1 calc R
C14 C -0.0131(6) 0.4567(3) -0.2707(7) 0.0745(17) Uani 1 1 d .
H14 H -0.0092 0.4783 -0.3545 0.089 Uiso 1 1 calc R
C21 C 0.2846(6) 0.1107(3) 0.0380(7) 0.0763(18) Uani 1 1 d .
H21 H 0.3584 0.0872 0.0397 0.092 Uiso 1 1 calc R

loop_
_atom_site_aniso_label
_atom_site_aniso_U_11
_atom_site_aniso_U_22
_atom_site_aniso_U_33
_atom_site_aniso_U_23
_atom_site_aniso_U_13
_atom_site_aniso_U_12
S1 0.0525(9) 0.0950(12) 0.0908(12) -0.0058(9) -0.0233(8) 0.0081(8)
Cl1 0.1038(15) 0.0558(10) 0.1413(17) -0.0142(9) -0.0035(12) -0.0310(9)
Cl2 0.0952(15) 0.1009(14) 0.166(2) -0.0524(13) 0.0704(14) -0.0504(11)
O1 0.0398(17) 0.067(2) 0.0360(17) -0.0022(14) 0.0037(13) 0.0033(14)
N1 0.043(2) 0.055(2) 0.0339(18) -0.0001(15) 0.0013(15) 0.0097(17)
C6 0.034(2) 0.045(2) 0.043(2) 0.0002(18) 0.0073(17) 0.0009(18)
N2 0.042(2) 0.073(3) 0.060(3) -0.002(2) -0.0076(19) 0.005(2)
C5 0.041(2) 0.041(2) 0.046(2) -0.0051(18) 0.0038(18) 0.0046(18)
C4 0.045(3) 0.041(2) 0.048(2) -0.0003(19) -0.0046(19) 0.0043(19)
C3 0.035(2) 0.044(2) 0.041(2) -0.0028(18) 0.0015(17) 0.0026(17)
C17 0.056(3) 0.057(3) 0.067(3) -0.006(2) 0.002(3) -0.007(2)
C1 0.034(2) 0.041(2) 0.036(2) 0.0016(17) 0.0006(16) -0.0041(17)
C12 0.049(3) 0.037(2) 0.054(3) -0.008(2) 0.006(2) 0.0041(19)
C7 0.052(3) 0.054(3) 0.047(3) 0.002(2) -0.004(2) 0.003(2)
C18 0.048(3) 0.044(2) 0.048(2) 0.0089(19) 0.009(2) 0.005(2)
C2 0.037(2) 0.048(2) 0.032(2) -0.0013(17) 0.0014(16) 0.0022(18)
C11 0.050(3) 0.051(3) 0.055(3) 0.004(2) -0.006(2) -0.004(2)
C19 0.037(2) 0.048(3) 0.058(3) 0.013(2) 0.006(2) 0.0026(19)
C9 0.052(3) 0.044(3) 0.077(3) -0.008(2) 0.010(3) -0.012(2)
C8 0.068(3) 0.040(3) 0.069(3) 0.006(2) 0.008(3) 0.001(2)
C13 0.062(3) 0.053(3) 0.063(3) -0.003(2) 0.009(2) -0.008(2)
N3 0.040(2) 0.082(3) 0.110(4) 0.018(3) -0.011(3) -0.001(2)
C20 0.041(3) 0.052(3) 0.089(4) 0.019(3) 0.011(3) 0.007(2)
C15 0.061(3) 0.059(3) 0.097(4) -0.030(3) 0.034(3) -0.017(3)
C23 0.072(4) 0.058(3) 0.059(3) 0.002(2) 0.009(3) 0.015(3)
C10 0.062(3) 0.060(3) 0.069(3) -0.002(3) -0.015(3) -0.011(3)
C16 0.047(3) 0.070(4) 0.104(5) -0.029(3) 0.005(3) -0.009(3)
C22 0.082(4) 0.071(4) 0.088(4) 0.001(3) 0.032(4) 0.029(3)
C14 0.096(5) 0.056(3) 0.078(4) -0.011(3) 0.036(4) -0.018(3)
C21 0.054(3) 0.066(4) 0.111(5) 0.016(3) 0.019(3) 0.024(3)

loop_
_atom_type_symbol
_atom_type_description
_atom_type_scat_dispersion_real
_atom_type_scat_dispersion_imag
_atom_type_scat_source
C C 0.0033 0.0016 'International Tables Vol C Tables 4.2.6.8 and 6.1.1.4'
H H 0.0000 0.0000 'International Tables Vol C Tables 4.2.6.8 and 6.1.1.4'
Cl Cl 0.1484 0.1585 'International Tables Vol C Tables 4.2.6.8 and 6.1.1.4'
N N 0.0061 0.0033 'International Tables Vol C Tables 4.2.6.8 and 6.1.1.4'
O O 0.0106 0.0060 'International Tables Vol C Tables 4.2.6.8 and 6.1.1.4'
S S 0.1246 0.1234 'International Tables Vol C Tables 4.2.6.8 and 6.1.1.4'

loop_
_geom_angle_atom_site_label_1
_geom_angle_atom_site_label_2
_geom_angle_atom_site_label_3
_geom_angle
N3 S1 N2 101.0(3)
C1 N1 H1 116.2
C1 N1 C18 127.7(4)
C18 N1 H1 116.2
C7 C6 C3 121.4(4)
C7 C6 C11 117.9(4)
C11 C6 C3 120.6(4)
C19 N2 S1 105.9(3)
C4 C5 H5 107.9
C4 C5 C2 88.9(3)
C12 C5 H5 107.9
C12 C5 C4 121.3(4)
C12 C5 C2 121.3(4)
C2 C5 H5 107.9
C5 C4 H4A 114.1
C5 C4 H4B 114.1
H4A C4 H4B 111.2
C3 C4 C5 87.6(3)
C3 C4 H4A 114.1
C3 C4 H4B 114.1
C6 C3 C4 122.4(4)
C6 C3 H3 107.1
C6 C3 C2 121.9(4)
C4 C3 H3 107.1
C4 C3 C2 89.4(3)
C2 C3 H3 107.1
C12 C17 H17 119.2
C16 C17 H17 119.2
C16 C17 C12 121.6(6)
O1 C1 N1 122.5(4)
O1 C1 C2 123.6(4)
N1 C1 C2 113.9(3)
C17 C12 C5 120.6(4)
C13 C12 C5 121.6(4)
C13 C12 C17 117.7(5)
C6 C7 H7 119.1
C6 C7 C8 121.8(4)
C8 C7 H7 119.1
N1 C18 C19 116.1(4)
C23 C18 N1 126.8(5)
C23 C18 C19 117.1(4)
C5 C2 H2 113.9
C3 C2 C5 86.1(3)
C3 C2 H2 113.9
C1 C2 C5 112.5(3)
C1 C2 C3 113.7(3)
C1 C2 H2 113.9
C6 C11 H11 119.5
C6 C11 C10 120.9(5)
C10 C11 H11 119.5
N2 C19 C18 124.6(4)
N2 C19 C20 114.1(4)
C18 C19 C20 121.3(5)
C8 C9 Cl1 119.3(4)
C10 C9 Cl1 119.9(4)
C10 C9 C8 120.8(5)
C7 C8 H8 120.5
C9 C8 C7 118.9(5)
C9 C8 H8 120.5
C12 C13 H13 119.4
C12 C13 C14 121.1(5)
C14 C13 H13 119.4
C20 N3 S1 107.7(4)
N3 C20 C19 111.3(5)
N3 C20 C21 129.0(5)
C21 C20 C19 119.6(5)
C16 C15 Cl2 119.8(5)
C16 C15 C14 121.0(5)
C14 C15 Cl2 119.1(5)
C18 C23 H23 119.6
C18 C23 C22 120.8(5)
C22 C23 H23 119.6
C11 C10 H10 120.2
C9 C10 C11 119.7(5)
C9 C10 H10 120.2
C17 C16 H16 120.3
C15 C16 C17 119.3(6)
C15 C16 H16 120.3
C23 C22 H22 118.4
C21 C22 C23 123.2(6)
C21 C22 H22 118.4
C13 C14 H14 120.3
C15 C14 C13 119.3(6)
C15 C14 H14 120.3
C20 C21 H21 121.0
C22 C21 C20 118.0(5)
C22 C21 H21 121.0

loop_
_geom_bond_atom_site_label_1
_geom_bond_atom_site_label_2
_geom_bond_distance
S1 N2 1.611(4)
S1 N3 1.582(6)
Cl1 C9 1.740(5)
Cl2 C15 1.736(6)
O1 C1 1.222(5)
N1 H1 0.8600
N1 C1 1.357(5)
N1 C18 1.405(6)
C6 C3 1.507(6)
C6 C7 1.373(6)
C6 C11 1.377(6)
N2 C19 1.332(6)
C5 H5 0.9800
C5 C4 1.540(6)
C5 C12 1.504(7)
C5 C2 1.565(6)
C4 H4A 0.9700
C4 H4B 0.9700
C4 C3 1.537(6)
C3 H3 0.9800
C3 C2 1.556(6)
C17 H17 0.9300
C17 C12 1.389(7)
C17 C16 1.384(8)
C1 C2 1.509(6)
C12 C13 1.373(7)
C7 H7 0.9300
C7 C8 1.384(7)
C18 C19 1.425(7)
C18 C23 1.361(7)
C2 H2 0.9800
C11 H11 0.9300
C11 C10 1.387(7)
C19 C20 1.430(7)
C9 C8 1.367(7)
C9 C10 1.358(8)
C8 H8 0.9300
C13 H13 0.9300
C13 C14 1.399(8)
N3 C20 1.347(8)
C20 C21 1.399(9)
C15 C16 1.361(9)
C15 C14 1.366(9)
C23 H23 0.9300
C23 C22 1.425(8)
C10 H10 0.9300
C16 H16 0.9300
C22 H22 0.9300
C22 C21 1.349(9)
C14 H14 0.9300
C21 H21 0.9300

loop_
_geom_torsion_atom_site_label_1
_geom_torsion_atom_site_label_2
_geom_torsion_atom_site_label_3
_geom_torsion_atom_site_label_4
_geom_torsion
S1 N2 C19 C18 179.6(4)
S1 N2 C19 C20 -0.7(5)
S1 N3 C20 C19 -1.0(6)
S1 N3 C20 C21 179.3(5)
Cl1 C9 C8 C7 -178.9(4)
Cl1 C9 C10 C11 177.7(4)
Cl2 C15 C16 C17 177.7(4)
Cl2 C15 C14 C13 -177.7(4)
O1 C1 C2 C5 -60.2(5)
O1 C1 C2 C3 35.6(6)
N1 C1 C2 C5 119.1(4)
N1 C1 C2 C3 -145.1(4)
N1 C18 C19 N2 -0.1(7)
N1 C18 C19 C20 -179.8(4)
N1 C18 C23 C22 178.9(5)
C6 C3 C2 C5 149.7(4)
C6 C3 C2 C1 36.8(5)
C6 C7 C8 C9 1.3(8)
C6 C11 C10 C9 1.0(9)
N2 S1 N3 C20 0.5(4)
N2 C19 C20 N3 1.2(6)
N2 C19 C20 C21 -179.1(5)
C5 C4 C3 C6 -149.7(4)
C5 C4 C3 C2 -21.5(3)
C5 C12 C13 C14 174.9(5)
C4 C5 C12 C17 -159.6(4)
C4 C5 C12 C13 24.2(6)
C4 C5 C2 C3 -21.1(3)
C4 C5 C2 C1 93.0(4)
C4 C3 C2 C5 21.2(3)
C4 C3 C2 C1 -91.7(4)
C3 C6 C7 C8 173.4(4)
C3 C6 C11 C10 -174.6(5)
C17 C12 C13 C14 -1.4(7)
C1 N1 C18 C19 158.3(4)
C1 N1 C18 C23 -21.0(8)
C12 C5 C4 C3 148.0(4)
C12 C5 C2 C3 -147.7(4)
C12 C5 C2 C1 -33.6(5)
C12 C17 C16 C15 -0.9(8)
C12 C13 C14 C15 0.9(8)
C7 C6 C3 C4 146.2(4)
C7 C6 C3 C2 33.9(6)
C7 C6 C11 C10 1.4(8)
C18 N1 C1 O1 3.1(7)
C18 N1 C1 C2 -176.2(4)
C18 C19 C20 N3 -179.1(4)
C18 C19 C20 C21 0.6(7)
C18 C23 C22 C21 1.1(9)
C2 C5 C4 C3 21.4(3)
C2 C5 C12 C17 -49.5(6)
C2 C5 C12 C13 134.3(5)
C11 C6 C3 C4 -38.0(6)
C11 C6 C3 C2 -150.2(4)
C11 C6 C7 C8 -2.6(7)
C19 C18 C23 C22 -0.5(8)
C19 C20 C21 C22 0.0(8)
C8 C9 C10 C11 -2.4(9)
N3 S1 N2 C19 0.1(4)
N3 C20 C21 C22 179.7(6)
C23 C18 C19 N2 179.3(5)
C23 C18 C19 C20 -0.4(7)
C23 C22 C21 C20 -0.9(10)
C10 C9 C8 C7 1.2(8)
C16 C17 C12 C5 -174.9(5)
C16 C17 C12 C13 1.4(8)
C16 C15 C14 C13 -0.3(9)
C14 C15 C16 C17 0.3(9)

loop_
_twin_individual_id
_twin_individual_mass_fraction_refined
1 0(10)
2 1(10)
